data_1561577
loop_
_publ_author_name
'Nourmahnad, Anahita'
'Wenny, Malia B.'
'Zeller, Matthias'
'Schrier, Joshua'
'Norquist, Alexander J.'

_publ_section_title
;
 The role of inorganic acidity on templated vanadate composition and
 dimensionality
;
_journal_name_full 'Journal of Solid State Chemistry'
_journal_page_first 215
_journal_page_last 221
_journal_paper_doi 10.1016/j.jssc.2015.08.007
_journal_volume 236
_journal_year 2016
_chemical_absolute_configuration .
_chemical_formula_moiety 'C6 H19 N2 O11 P3 V2'
_chemical_formula_sum 'C6 H19 N2 O11 P3 V2'
_chemical_formula_weight 490.03
_space_group_IT_number 2
_space_group_name_Hall '-P 1'
_space_group_name_H-M_alt 'P -1'
_symmetry_cell_setting triclinic
_symmetry_space_group_name_H-M 'P -1'
_atom_sites_solution_hydrogens difmap
_atom_sites_solution_primary direct
_cell_angle_alpha 89.467(10)
_cell_angle_beta 72.849(10)
_cell_angle_gamma 65.478(14)
_cell_formula_units_Z 2
_cell_length_a 8.548(3)
_cell_length_b 9.168(3)
_cell_length_c 12.580(5)
_cell_measurement_reflns_used 993
_cell_measurement_temperature 100
_cell_measurement_theta_max 31
_cell_measurement_theta_min 3
_cell_volume 849.8(5)
_computing_cell_refinement 'DENZO/SCALEPACK (Otwinowski & Minor, 1997)'
_computing_data_collection 'COLLECT (Nonius, 2001).'
_computing_data_reduction 'DENZO/SCALEPACK (Otwinowski & Minor, 1997)'
_computing_molecular_graphics 'CAMERON (Watkin et al., 1996)'
_computing_publication_material 'CRYSTALS (Betteridge et al., 2003)'
_computing_structure_refinement 'CRYSTALS (Betteridge et al., 2003)'
_computing_structure_solution 'SIR92 (Altomare et al., 1994)'
_diffrn_ambient_temperature 100
_diffrn_measured_fraction_theta_full 0.987
_diffrn_measured_fraction_theta_max 0.897
_diffrn_measurement_device Area
_diffrn_measurement_device_type 'Nonius KappaCCD'
_diffrn_measurement_method \w
_diffrn_radiation_monochromator graphite
_diffrn_radiation_type 'Mo K\a'
_diffrn_radiation_wavelength 0.71073
_diffrn_reflns_av_R_equivalents 0.022
_diffrn_reflns_limit_h_max 11
_diffrn_reflns_limit_h_min -11
_diffrn_reflns_limit_k_max 12
_diffrn_reflns_limit_k_min -12
_diffrn_reflns_limit_l_max 18
_diffrn_reflns_limit_l_min -18
_diffrn_reflns_number 11172
_diffrn_reflns_theta_full 25.192
_diffrn_reflns_theta_max 31.490
_diffrn_reflns_theta_min 2.463
_diffrn_standards_interval_count .
_diffrn_standards_interval_time .
_diffrn_standards_number 0
_exptl_absorpt_coefficient_mu 1.437
_exptl_absorpt_correction_T_max 0.85
_exptl_absorpt_correction_T_min 0.78
_exptl_absorpt_correction_type multi-scan
_exptl_absorpt_process_details 'DENZO/SCALEPACK (Otwinowski & Minor, 1997)'
_exptl_crystal_colour blue
_exptl_crystal_density_diffrn 1.915
_exptl_crystal_density_method 'not measured'
_exptl_crystal_description prism
_exptl_crystal_F_000 496
_exptl_crystal_size_max 0.220
_exptl_crystal_size_mid 0.170
_exptl_crystal_size_min 0.110
_refine_diff_density_max 0.94
_refine_diff_density_min -0.48
_refine_ls_extinction_method None
_refine_ls_goodness_of_fit_ref 1.0067
_refine_ls_hydrogen_treatment constr
_refine_ls_matrix_type full
_refine_ls_number_parameters 217
_refine_ls_number_reflns 4699
_refine_ls_number_restraints 0
_refine_ls_R_factor_all 0.0284
_refine_ls_R_factor_gt 0.0272
_refine_ls_shift/su_max 0.0013024
_refine_ls_shift/su_mean 0.0000442
_refine_ls_structure_factor_coef Fsqd
_refine_ls_weighting_details
;
 Method= Modified Sheldrick 
 w=1/[\s^2^(F^2^) + ( 0.03P)^2^ + 1.15P] 
 ,where P=(max(Fo^2^,0) + 2Fc^2^)/3 
;
_refine_ls_weighting_scheme calc
_refine_ls_wR_factor_all 0.0715
_refine_ls_wR_factor_gt 0.0710
_refine_ls_wR_factor_ref 0.0702
_reflns_limit_h_max 11
_reflns_limit_h_min -11
_reflns_limit_k_max 12
_reflns_limit_k_min -12
_reflns_limit_l_max 18
_reflns_limit_l_min 0
_reflns_number_gt 4809
_reflns_number_total 5067
_reflns_threshold_expression I>2.0\s(I)
_oxford_diffrn_Wilson_B_factor 0.00
_oxford_diffrn_Wilson_scale 0.00
_oxford_refine_ls_r_factor_ref 0.0266
_oxford_refine_ls_scale 0.6386(9)
_oxford_reflns_number_all 5055
_oxford_reflns_threshold_expression_ref I>3.0\s(I)
_cod_data_source_file JSSC-2016-236-215.cif
_cod_data_source_block 1
_cod_depositor_comments
;
The following automatic conversions were performed:

data item '_atom_sites_solution_primary' value 'Direct' was changed
to 'direct' in accordance with the built-in table derived from the
CIF Core dictionary named 'cif_core.dic' version 2.4.5 last updated
on 2014-11-21.

data item '_symmetry_cell_setting' value 'Triclinic' was changed to
'triclinic' in accordance with the built-in table derived from the
CIF Core dictionary named 'cif_core.dic' version 2.4.5 last updated
on 2014-11-21.

Automatic conversion script
Id: cif_fix_values 8369 2020-08-20 11:38:08Z andrius 
;
_cod_original_cell_volume 849.8(6)
_cod_original_sg_symbol_H-M 'P -1 '
_cod_database_code 1561577

loop_
_symmetry_equiv_pos_as_xyz
x,y,z
-x,-y,-z

loop_
_atom_site_label
_atom_site_type_symbol
_atom_site_fract_x
_atom_site_fract_y
_atom_site_fract_z
_atom_site_U_iso_or_equiv
_atom_site_occupancy
_atom_site_adp_type
_atom_site_refinement_flags_posn
_atom_site_refinement_flags_adp
_atom_site_refinement_flags_occupancy
_atom_site_disorder_assembly
_atom_site_disorder_group
_atom_site_attached_hydrogens
V1 V -0.22244(3) 1.13214(3) 0.171382(19) 0.0054 1.0000 Uani . . . . . .
V2 V 0.17694(3) 0.78263(3) 0.33721(2) 0.0059 1.0000 Uani . . . . . .
P1 P -0.10000(5) 1.16360(4) 0.38923(3) 0.0060 1.0000 Uani . . . . . .
P2 P 0.21157(5) 0.90732(4) 0.08533(3) 0.0066 1.0000 Uani . . . . . .
P3 P 0.54677(5) 0.45922(4) 0.20882(3) 0.0072 1.0000 Uani . . . . . .
O1 O -0.25457(16) 0.97253(14) 0.16792(9) 0.0117 1.0000 Uani . . . . . .
O2 O -0.22620(15) 1.14078(13) 0.33290(9) 0.0084 1.0000 Uani . . . . . .
O3 O 0.04270(15) 1.06785(13) 0.12723(9) 0.0088 1.0000 Uani . . . . . .
O4 O 0.21676(16) 0.81423(13) -0.01576(9) 0.0100 1.0000 Uani . . . . . .
O5 O 0.51585(15) 0.30547(13) 0.22633(9) 0.0094 1.0000 Uani . . . . . .
O6 O 0.74690(15) 0.40761(14) 0.19451(9) 0.0104 1.0000 Uani . . . . . .
O7 O 0.01720(17) 0.72835(16) 0.35551(11) 0.0183 1.0000 Uani . . . . . .
O8 O 0.08397(15) 1.01840(13) 0.36376(9) 0.0094 1.0000 Uani . . . . . .
O9 O 0.24692(18) 0.79792(14) 0.17509(9) 0.0169 1.0000 Uani . . . . . .
O10 O 0.41710(16) 0.59742(13) 0.30280(9) 0.0112 1.0000 Uani . . . . . .
O11 O 0.20778(16) 0.78481(15) 0.48678(9) 0.0141 1.0000 Uani . . . . . .
N1 N -0.54123(19) 1.17022(17) 0.49371(11) 0.0119 1.0000 Uani . . . . . .
N2 N 0.05638(18) 1.42569(16) 0.09270(11) 0.0091 1.0000 Uani . . . . . .
C1 C -0.5983(2) 1.0817(2) 0.42456(14) 0.0137 1.0000 Uani . . . . . .
C2 C -0.5334(2) 1.0965(2) 0.59991(13) 0.0136 1.0000 Uani . . . . . .
C3 C -0.6616(2) 1.3478(2) 0.51713(16) 0.0181 1.0000 Uani . . . . . .
C4 C 0.0018(2) 1.60182(18) 0.08571(13) 0.0119 1.0000 Uani . . . . . .
C5 C 0.1338(2) 1.33444(19) -0.02225(13) 0.0119 1.0000 Uani . . . . . .
C6 C 0.1898(2) 1.3617(2) 0.15511(15) 0.0159 1.0000 Uani . . . . . .
H1 H -0.0683 1.2952 0.3496 0.0000 1.0000 Uiso R . . . . .
H2 H 0.3540 0.9458 0.0501 0.0000 1.0000 Uiso R . . . . .
H3 H 0.5158 0.5175 0.1061 0.0000 1.0000 Uiso R . . . . .
H4 H -0.4222 1.1559 0.4523 0.0149 1.0000 Uiso R . . . . .
H5 H -0.7190 1.0961 0.4642 0.0164 1.0000 Uiso R . . . . .
H6 H -0.5951 1.1263 0.3548 0.0172 1.0000 Uiso R . . . . .
H7 H -0.4959 1.1537 0.6423 0.0166 1.0000 Uiso R . . . . .
H8 H -0.6544 1.1091 0.6404 0.0171 1.0000 Uiso R . . . . .
H9 H -0.6176 1.3974 0.5606 0.0280 1.0000 Uiso R . . . . .
H10 H -0.7827 1.3667 0.5591 0.0276 1.0000 Uiso R . . . . .
H11 H -0.6581 1.3906 0.4471 0.0277 1.0000 Uiso R . . . . .
H12 H -0.0488 1.4116 0.1320 0.0116 1.0000 Uiso R . . . . .
H13 H -0.0517 1.6591 0.1606 0.0151 1.0000 Uiso R . . . . .
H14 H 0.1093 1.6154 0.0468 0.0149 1.0000 Uiso R . . . . .
H15 H 0.2451 1.3432 -0.0612 0.0149 1.0000 Uiso R . . . . .
H16 H 0.1613 1.2251 -0.0154 0.0155 1.0000 Uiso R . . . . .
H17 H 0.3004 1.3677 0.1131 0.0251 1.0000 Uiso R . . . . .
H18 H 0.2123 1.2524 0.1671 0.0250 1.0000 Uiso R . . . . .
H19 H 0.1411 1.4275 0.2251 0.0243 1.0000 Uiso R . . . . .

loop_
_atom_site_aniso_label
_atom_site_aniso_U_11
_atom_site_aniso_U_22
_atom_site_aniso_U_33
_atom_site_aniso_U_23
_atom_site_aniso_U_13
_atom_site_aniso_U_12
V1 0.00681(11) 0.00471(11) 0.00299(10) -0.00013(8) -0.00150(8) -0.00084(8)
V2 0.00582(11) 0.00609(11) 0.00365(11) -0.00087(8) -0.00169(8) -0.00040(9)
P1 0.00771(16) 0.00508(15) 0.00346(15) 0.00005(11) -0.00243(12) -0.00079(12)
P2 0.00631(16) 0.00680(16) 0.00353(15) -0.00028(12) -0.00145(12) -0.00006(13)
P3 0.00730(16) 0.00619(16) 0.00490(16) 0.00021(12) -0.00150(13) -0.00008(13)
O1 0.0173(5) 0.0086(5) 0.0086(5) 0.0004(4) -0.0033(4) -0.0056(4)
O2 0.0085(5) 0.0114(5) 0.0047(4) 0.0010(4) -0.0022(4) -0.0037(4)
O3 0.0079(5) 0.0068(5) 0.0071(5) 0.0003(4) -0.0013(4) 0.0004(4)
O4 0.0154(5) 0.0087(5) 0.0047(4) 0.0006(4) -0.0038(4) -0.0036(4)
O5 0.0077(5) 0.0081(5) 0.0101(5) 0.0002(4) -0.0029(4) -0.0014(4)
O6 0.0075(5) 0.0104(5) 0.0109(5) 0.0024(4) -0.0014(4) -0.0025(4)
O7 0.0147(6) 0.0208(6) 0.0221(6) 0.0008(5) -0.0053(5) -0.0106(5)
O8 0.0080(5) 0.0078(5) 0.0094(5) -0.0024(4) -0.0032(4) -0.0003(4)
O9 0.0227(6) 0.0104(5) 0.0042(5) 0.0000(4) -0.0041(4) 0.0053(5)
O10 0.0116(5) 0.0087(5) 0.0066(5) -0.0014(4) -0.0028(4) 0.0019(4)
O11 0.0127(5) 0.0175(6) 0.0038(5) -0.0020(4) -0.0032(4) 0.0017(4)
N1 0.0104(6) 0.0141(6) 0.0107(6) 0.0017(5) -0.0011(5) -0.0063(5)
N2 0.0113(6) 0.0090(6) 0.0091(6) 0.0018(4) -0.0041(5) -0.0057(5)
C1 0.0132(7) 0.0179(8) 0.0120(7) 0.0028(6) -0.0049(6) -0.0079(6)
C2 0.0151(7) 0.0180(8) 0.0085(6) 0.0017(5) -0.0024(5) -0.0089(6)
C3 0.0154(8) 0.0146(8) 0.0193(8) 0.0021(6) -0.0005(6) -0.0053(6)
C4 0.0187(7) 0.0082(6) 0.0117(7) 0.0013(5) -0.0065(6) -0.0072(6)
C5 0.0148(7) 0.0088(6) 0.0102(7) 0.0001(5) -0.0037(6) -0.0034(6)
C6 0.0170(8) 0.0178(8) 0.0170(8) 0.0045(6) -0.0109(6) -0.0078(6)

loop_
_atom_type_symbol
_atom_type_scat_dispersion_real
_atom_type_scat_dispersion_imag
_atom_type_scat_Cromer_Mann_a1
_atom_type_scat_Cromer_Mann_b1
_atom_type_scat_Cromer_Mann_a2
_atom_type_scat_Cromer_Mann_b2
_atom_type_scat_Cromer_Mann_a3
_atom_type_scat_Cromer_Mann_b3
_atom_type_scat_Cromer_Mann_a4
_atom_type_scat_Cromer_Mann_b4
_atom_type_scat_Cromer_Mann_c
_atom_type_scat_source
C 0.0033 0.0016 2.3100 20.8439 1.0200 10.2075 1.5886 0.5687 0.8650 51.6512 0.2156 'International Tables Vol C 4.2.6.8 and 6.1.1.4'
N 0.0061 0.0033 12.2126 0.0057 3.1322 9.8933 2.0125 28.9975 1.1663 0.5826 -11.5290 'International Tables Vol C 4.2.6.8 and 6.1.1.4'
H 0.0000 0.0000 0.4930 10.5109 0.3229 26.1257 0.1402 3.1424 0.0408 57.7998 0.0030 'International Tables Vol C 4.2.6.8 and 6.1.1.4'
V 0.3005 0.5294 10.2971 6.8657 7.3511 0.4385 2.0703 26.8938 2.0571 102.4780 1.2199 'International Tables Vol C 4.2.6.8 and 6.1.1.4'
P 0.1023 0.0942 6.4345 1.9067 4.1791 27.1570 1.7800 0.5260 1.4908 68.1645 1.1149 'International Tables Vol C 4.2.6.8 and 6.1.1.4'
O 0.0106 0.0060 3.0485 13.2771 2.2868 5.7011 1.5463 0.3239 0.8670 32.9089 0.2508 'International Tables Vol C 4.2.6.8 and 6.1.1.4'

loop_
_geom_angle_atom_site_label_1
_geom_angle_site_symmetry_1
_geom_angle_atom_site_label_2
_geom_angle_site_symmetry_2
_geom_angle_atom_site_label_3
_geom_angle_site_symmetry_3
_geom_angle
_geom_angle_publ_flag
O5 1_465 V1 . O4 2_575 87.61(5) yes
O5 1_465 V1 . P3 1_465 33.17(3) yes
O4 2_575 V1 . P3 1_465 77.44(5) yes
O5 1_465 V1 . O6 1_465 65.58(5) yes
O4 2_575 V1 . O6 1_465 80.97(5) yes
P3 1_465 V1 . O6 1_465 33.32(3) yes
O5 1_465 V1 . O1 . 100.60(7) yes
O4 2_575 V1 . O1 . 99.84(6) yes
P3 1_465 V1 . O1 . 133.14(5) yes
O6 1_465 V1 . O1 . 166.17(5) yes
O5 1_465 V1 . O2 . 87.35(6) yes
O4 2_575 V1 . O2 . 163.35(5) yes
P3 1_465 V1 . O2 . 89.76(5) yes
O6 1_465 V1 . O2 . 82.49(5) yes
O1 . V1 . O2 . 96.68(6) yes
O5 1_465 V1 . O3 . 150.59(5) yes
O4 2_575 V1 . O3 . 89.28(5) yes
P3 1_465 V1 . O3 . 117.92(5) yes
O6 1_465 V1 . O3 . 85.05(6) yes
O1 . V1 . O3 . 108.74(7) yes
O2 . V1 . O3 . 87.35(6) yes
O7 . V2 . O8 . 111.78(7) yes
O7 . V2 . O9 . 102.64(7) yes
O8 . V2 . O9 . 88.02(6) yes
O7 . V2 . O10 . 112.61(7) yes
O8 . V2 . O10 . 135.48(5) yes
O9 . V2 . O10 . 85.70(6) yes
O7 . V2 . O11 . 103.78(6) yes
O8 . V2 . O11 . 85.34(6) yes
O9 . V2 . O11 . 153.36(6) yes
O10 . V2 . O11 . 81.14(5) yes
O11 2_576 P1 . O2 . 106.25(7) yes
O11 2_576 P1 . O8 . 114.80(7) yes
O2 . P1 . O8 . 113.96(7) yes
O11 2_576 P1 . H1 . 106.1 no
O2 . P1 . H1 . 107.9 no
O8 . P1 . H1 . 107.4 no
O3 . P2 . O4 . 113.54(7) yes
O3 . P2 . O9 . 114.36(7) yes
O4 . P2 . O9 . 110.01(7) yes
O3 . P2 . H2 . 105.9 no
O4 . P2 . H2 . 106.1 no
O9 . P2 . H2 . 106.2 no
V1 1_645 P3 . O5 . 46.44(5) yes
V1 1_645 P3 . O6 . 61.36(5) yes
O5 . P3 . O6 . 105.97(7) yes
V1 1_645 P3 . O10 . 141.94(5) yes
O5 . P3 . O10 . 112.55(7) yes
O6 . P3 . O10 . 113.93(7) yes
V1 1_645 P3 . H3 . 110.9 no
O5 . P3 . H3 . 110.2 no
O6 . P3 . H3 . 107.8 no
O10 . P3 . H3 . 106.4 no
V1 . O2 . P1 . 132.54(7) yes
V1 . O3 . P2 . 134.25(7) yes
V1 2_575 O4 . P2 . 131.83(7) yes
V1 1_645 O5 . P3 . 100.39(7) yes
V1 1_645 O6 . P3 . 85.32(6) yes
V2 . O8 . P1 . 136.44(7) yes
V2 . O9 . P2 . 145.27(8) yes
V2 . O10 . P3 . 138.40(7) yes
V2 . O11 . P1 2_576 141.89(8) yes
C1 . N1 . C2 . 109.42(13) yes
C1 . N1 . C3 . 112.35(14) yes
C2 . N1 . C3 . 111.55(13) yes
C1 . N1 . H4 . 107.8 no
C2 . N1 . H4 . 107.8 no
C3 . N1 . H4 . 107.7 no
C4 . N2 . C5 . 110.12(12) yes
C4 . N2 . C6 . 110.91(12) yes
C5 . N2 . C6 . 110.45(13) yes
C4 . N2 . H12 . 108.4 no
C5 . N2 . H12 . 108.4 no
C6 . N2 . H12 . 108.5 no
C2 2_476 C1 . N1 . 109.69(13) yes
C2 2_476 C1 . H5 . 110.9 no
N1 . C1 . H5 . 109.2 no
C2 2_476 C1 . H6 . 109.0 no
N1 . C1 . H6 . 108.1 no
H5 . C1 . H6 . 109.9 no
C1 2_476 C2 . N1 . 111.28(13) yes
C1 2_476 C2 . H7 . 109.9 no
N1 . C2 . H7 . 108.2 no
C1 2_476 C2 . H8 . 109.8 no
N1 . C2 . H8 . 107.2 no
H7 . C2 . H8 . 110.4 no
N1 . C3 . H9 . 108.3 no
N1 . C3 . H10 . 110.0 no
H9 . C3 . H10 . 108.9 no
N1 . C3 . H11 . 108.7 no
H9 . C3 . H11 . 110.4 no
H10 . C3 . H11 . 110.5 no
C5 2_585 C4 . N2 . 110.47(12) yes
C5 2_585 C4 . H13 . 109.7 no
N2 . C4 . H13 . 108.9 no
C5 2_585 C4 . H14 . 109.7 no
N2 . C4 . H14 . 107.9 no
H13 . C4 . H14 . 110.1 no
C4 2_585 C5 . N2 . 110.65(13) yes
C4 2_585 C5 . H15 . 111.3 no
N2 . C5 . H15 . 108.7 no
C4 2_585 C5 . H16 . 109.0 no
N2 . C5 . H16 . 108.4 no
H15 . C5 . H16 . 108.7 no
N2 . C6 . H17 . 109.2 no
N2 . C6 . H18 . 110.1 no
H17 . C6 . H18 . 110.7 no
N2 . C6 . H19 . 108.5 no
H17 . C6 . H19 . 108.6 no
H18 . C6 . H19 . 109.7 no

loop_
_geom_bond_atom_site_label_1
_geom_bond_site_symmetry_1
_geom_bond_atom_site_label_2
_geom_bond_site_symmetry_2
_geom_bond_distance
_geom_bond_publ_flag
V1 . O5 1_465 2.0410(13) yes
V1 . O4 2_575 2.0056(13) yes
V1 . P3 1_465 2.7703(11) yes
V1 . O6 1_465 2.4395(15) yes
V1 . O1 . 1.6002(13) yes
V1 . O2 . 2.0244(13) yes
V1 . O3 . 1.9869(14) yes
V2 . O7 . 1.5943(14) yes
V2 . O8 . 1.9613(14) yes
V2 . O9 . 1.9703(13) yes
V2 . O10 . 1.9702(13) yes
V2 . O11 . 1.9768(13) yes
P1 . O11 2_576 1.5198(13) yes
P1 . O2 . 1.5332(12) yes
P1 . O8 . 1.5235(12) yes
P1 . H1 . 1.399 no
P2 . O3 . 1.5265(12) yes
P2 . O4 . 1.5176(12) yes
P2 . O9 . 1.5168(12) yes
P2 . H2 . 1.356 no
P3 . O5 . 1.5410(13) yes
P3 . O6 . 1.5268(13) yes
P3 . O10 . 1.5235(12) yes
P3 . H3 . 1.448 no
N1 . C1 . 1.498(2) yes
N1 . C2 . 1.498(2) yes
N1 . C3 . 1.495(2) yes
N1 . H4 . 0.950 no
N2 . C4 . 1.493(2) yes
N2 . C5 . 1.492(2) yes
N2 . C6 . 1.492(2) yes
N2 . H12 . 0.950 no
C1 . C2 2_476 1.520(2) yes
C1 . H5 . 0.957 no
C1 . H6 . 0.963 no
C2 . H7 . 0.953 no
C2 . H8 . 0.967 no
C3 . H9 . 0.957 no
C3 . H10 . 0.954 no
C3 . H11 . 0.958 no
C4 . C5 2_585 1.516(2) yes
C4 . H13 . 0.964 no
C4 . H14 . 0.963 no
C5 . H15 . 0.969 no
C5 . H16 . 0.940 no
C6 . H17 . 0.961 no
C6 . H18 . 0.959 no
C6 . H19 . 0.948 no

loop_
_geom_hbond_atom_site_label_D
_geom_hbond_site_symmetry_D
_geom_hbond_atom_site_label_H
_geom_hbond_site_symmetry_H
_geom_hbond_atom_site_label_A
_geom_hbond_site_symmetry_A
_geom_hbond_angle_DHA
_geom_hbond_distance_DH
_geom_hbond_distance_HA
_geom_hbond_distance_DA
_geom_hbond_publ_flag
N1 . H4 . O2 . 160.24(6) 0.950 1.846 2.759(3) yes
N1 . H4 . O11 2_576 129.53(5) 0.950 2.430 3.122(3) yes
C1 . H6 . O5 1_465 144.99(5) 0.963 2.559 3.393(3) yes
C2 . H8 . O1 2_476 124.56(5) 0.967 2.514 3.164(3) yes
C3 . H10 . O7 2_476 151.95(5) 0.954 2.468 3.341(3) yes
N2 . H12 . O6 1_465 172.33(6) 0.950 1.707 2.651(3) yes
C4 . H14 . O4 1_565 143.13(5) 0.963 2.393 3.215(3) yes
C5 . H16 . O1 2_575 123.84(5) 0.940 2.359 2.986(3) yes
C5 . H16 . O3 . 136.40(5) 0.940 2.533 3.278(3) yes
